data_7231206
loop_
_publ_author_name
'Kunicki, Hannah'
'Chamberlain, Thomas W.'
'Clarkson, Guy J.'
'Kashtiban, Reza J.'
'Hooper, Joseph E.'
'Dawson, Daniel M.'
'Ashbrook, Sharon E.'
'Walton, Richard I.'

_publ_section_title
;
 An expanded MIL-53-type coordination polymer with a reactive pendant
 ligand
;
_journal_issue 31
_journal_name_full CrystEngComm
_journal_page_first 4355
_journal_paper_doi 10.1039/C8CE00891D
_journal_volume 20
_journal_year 2018
_chemical_formula_moiety '0.25(C108 H76 Co4 N4 O20), 0.5(O)'
_chemical_formula_sum 'C27 H19 Co N O5.5'
_chemical_formula_weight 504.36
_space_group_crystal_system orthorhombic
_space_group_IT_number 74
_space_group_name_Hall '-I 2b 2'
_space_group_name_H-M_alt 'I m m a'
_symmetry_space_group_name_Hall '-I 2b 2'
_symmetry_space_group_name_H-M 'I m m a'
_atom_sites_solution_hydrogens geom
_atom_sites_solution_primary direct
_audit_creation_date 2018-03-01
_audit_creation_method
;
Olex2 1.2
(compiled 2017.08.10 svn.r3461 for OlexSys, GUI svn.r5381)
;
_audit_update_record
;
2018-05-08 deposited with the CCDC.
2018-06-18 downloaded from the CCDC.
;
_cell_angle_alpha 90
_cell_angle_beta 90
_cell_angle_gamma 90
_cell_formula_units_Z 4
_cell_length_a 25.1697(4)
_cell_length_b 7.16550(10)
_cell_length_c 16.6823(2)
_cell_measurement_reflns_used 4185
_cell_measurement_temperature 296(1)
_cell_measurement_theta_max 77.8070
_cell_measurement_theta_min 5.2910
_cell_volume 3008.71(7)
_computing_cell_refinement
'CrysAlisPro, Agilent Technologies, Version 1.171.37.33 (release 27-03-2014 CrysAlis171 .NET) (compiled Mar 27 2014,17:12:48)'
_computing_data_collection
'CrysAlisPro, Agilent Technologies, Version 1.171.37.33 (release 27-03-2014 CrysAlis171 .NET) (compiled Mar 27 2014,17:12:48)'
_computing_data_reduction
'CrysAlisPro, Agilent Technologies, Version 1.171.37.33 (release 27-03-2014 CrysAlis171 .NET) (compiled Mar 27 2014,17:12:48)'
_computing_molecular_graphics 'Olex2 (Dolomanov et al., 2009)'
_computing_publication_material 'Olex2 (Dolomanov et al., 2009)'
_computing_structure_refinement 'ShelXL (Sheldrick, 2015)'
_computing_structure_solution 'ShelXT (Sheldrick, 2015)'
_diffrn_ambient_temperature 296(1)
_diffrn_detector 'CCD plate'
_diffrn_detector_area_resol_mean 5.1417
_diffrn_detector_type Ruby
_diffrn_measured_fraction_theta_full 0.999
_diffrn_measured_fraction_theta_max 0.980
_diffrn_measurement_details
'#__ type_ start__ end____ width___ exp.time_ 1 omega -83.00 38.00 1.0000 20.5000 omega____ theta____ kappa____ phi______ frames - -41.7109 19.0000 -150.0000 121 #__ type_ start__ end____ width___ exp.time_ 2 omega -4.00 83.00 1.0000 20.5000 omega____ theta____ kappa____ phi______ frames - 41.7109 -99.0000 -30.0000 87 #__ type_ start__ end____ width___ exp.time_ 3 omega 41.00 98.00 1.0000 82.0000 omega____ theta____ kappa____ phi______ frames - 114.0000 -45.0000 30.0000 57 #__ type_ start__ end____ width___ exp.time_ 4 omega 38.00 91.00 1.0000 82.0000 omega____ theta____ kappa____ phi______ frames - 114.0000 -30.0000 -150.0000 53 #__ type_ start__ end____ width___ exp.time_ 5 omega 38.00 91.00 1.0000 82.0000 omega____ theta____ kappa____ phi______ frames - 114.0000 -30.0000 -60.0000 53 #__ type_ start__ end____ width___ exp.time_ 6 omega 38.00 91.00 1.0000 82.0000 omega____ theta____ kappa____ phi______ frames - 114.0000 -30.0000 -90.0000 53 #__ type_ start__ end____ width___ exp.time_ 7 omega 31.00 109.00 1.0000 82.0000 omega____ theta____ kappa____ phi______ frames - 114.0000 -94.0000 -180.0000 78 #__ type_ start__ end____ width___ exp.time_ 8 omega -118.00 -9.00 1.0000 20.5000 omega____ theta____ kappa____ phi______ frames - -41.7109 -77.0000 90.0000 109 #__ type_ start__ end____ width___ exp.time_ 9 omega -116.00 -17.00 1.0000 20.5000 omega____ theta____ kappa____ phi______ frames - -41.7109 -38.0000 -180.0000 99 #__ type_ start__ end____ width___ exp.time_ 10 omega 86.00 178.00 1.0000 82.0000 omega____ theta____ kappa____ phi______ frames - 114.0000 30.0000 30.0000 92 #__ type_ start__ end____ width___ exp.time_ 11 omega 31.00 77.00 1.0000 82.0000 omega____ theta____ kappa____ phi______ frames - 114.0000 -94.0000 -30.0000 46 #__ type_ start__ end____ width___ exp.time_ 12 omega 61.00 178.00 1.0000 82.0000 omega____ theta____ kappa____ phi______ frames - 114.0000 15.0000 -60.0000 117'
_diffrn_measurement_device 'four-circle diffractometer'
_diffrn_measurement_device_type 'Xcalibur, Ruby, Gemini'
_diffrn_measurement_method '\w scans'
_diffrn_orient_matrix_UB_11 -0.0005481000
_diffrn_orient_matrix_UB_12 0.0919393000
_diffrn_orient_matrix_UB_13 -0.0057862000
_diffrn_orient_matrix_UB_21 -0.1616215000
_diffrn_orient_matrix_UB_22 0.0056082000
_diffrn_orient_matrix_UB_23 0.0401883000
_diffrn_orient_matrix_UB_31 0.1417618000
_diffrn_orient_matrix_UB_32 0.0067219000
_diffrn_orient_matrix_UB_33 0.0457986000
_diffrn_radiation_monochromator graphite
_diffrn_radiation_probe x-ray
_diffrn_radiation_type CuK\a
_diffrn_radiation_wavelength 1.54184
_diffrn_reflns_av_R_equivalents 0.0353
_diffrn_reflns_av_unetI/netI 0.0251
_diffrn_reflns_Laue_measured_fraction_full 0.999
_diffrn_reflns_Laue_measured_fraction_max 0.980
_diffrn_reflns_limit_h_max 31
_diffrn_reflns_limit_h_min -21
_diffrn_reflns_limit_k_max 8
_diffrn_reflns_limit_k_min -8
_diffrn_reflns_limit_l_max 20
_diffrn_reflns_limit_l_min -21
_diffrn_reflns_number 8486
_diffrn_reflns_point_group_measured_fraction_full 0.999
_diffrn_reflns_point_group_measured_fraction_max 0.980
_diffrn_reflns_theta_full 67.684
_diffrn_reflns_theta_max 78.042
_diffrn_reflns_theta_min 5.303
_diffrn_source 'Enhance (Cu) X-ray Source'
_exptl_absorpt_coefficient_mu 4.744
_exptl_absorpt_correction_T_max 1.00000
_exptl_absorpt_correction_T_min 0.57245
_exptl_absorpt_correction_type multi-scan
_exptl_absorpt_process_details
'CrysAlisPro, Agilent Technologies, Version 1.171.37.33 (release 27-03-2014 CrysAlis171 .NET) (compiled Mar 27 2014,17:12:48) Empirical absorption correction using spherical harmonics, implemented in SCALE3 ABSPACK scaling algorithm. Empirical absorption correction using spherical harmonics, implemented in SCALE3 ABSPACK scaling algorithm.'
_exptl_crystal_colour colourless
_exptl_crystal_colour_primary colourless
_exptl_crystal_density_diffrn 1.113
_exptl_crystal_description block
_exptl_crystal_F_000 1036
_exptl_crystal_size_max 0.3
_exptl_crystal_size_mid 0.06
_exptl_crystal_size_min 0.06
_refine_diff_density_max 0.543
_refine_diff_density_min -0.512
_refine_diff_density_rms 0.083
_refine_ls_extinction_method none
_refine_ls_goodness_of_fit_ref 1.070
_refine_ls_hydrogen_treatment constr
_refine_ls_matrix_type full
_refine_ls_number_parameters 177
_refine_ls_number_reflns 1751
_refine_ls_number_restraints 159
_refine_ls_restrained_S_all 1.088
_refine_ls_R_factor_all 0.0591
_refine_ls_R_factor_gt 0.0535
_refine_ls_shift/su_max 0.000
_refine_ls_shift/su_mean 0.000
_refine_ls_structure_factor_coef Fsqd
_refine_ls_weighting_details 'w=1/[\s^2^(Fo^2^)+(0.1160P)^2^+3.4464P] where P=(Fo^2^+2Fc^2^)/3'
_refine_ls_weighting_scheme calc
_refine_ls_wR_factor_gt 0.1631
_refine_ls_wR_factor_ref 0.1712
_reflns_Friedel_coverage 0.000
_reflns_number_gt 1541
_reflns_number_total 1751
_reflns_threshold_expression 'I > 2\s(I)'
_cod_data_source_file c8ce00891d2.cif
_cod_data_source_block hk3rt
_cod_depositor_comments 'Adding full bibliography for 7231205--7231207.cif.'
_cod_original_formula_sum 'C27 H19 Co N O5.50'
_cod_database_code 7231206
_shelx_shelxl_version_number 2016/6
_chemical_oxdiff_formula 'C20 H20 N2 O2 Co'
_shelx_space_group_comment
;
The symmetry employed for this shelxl refinement is uniquely defined
by the following loop, which should always be used as a source of
symmetry information in preference to the above space-group names.
They are only intended as comments.
;
_shelx_estimated_absorpt_t_max 0.764
_shelx_estimated_absorpt_t_min 0.330
_reflns_odcompleteness_completeness 99.88
_reflns_odcompleteness_iscentric 1
_reflns_odcompleteness_theta 69.95
_olex2_refinement_description
;
The asymmetric unit contains a cobalt with a biphenyl_4,4_dicarboxylate and a 4-styrylpyridine N-oxide ligand.
Additionally, there was a very small amount of electron density modeled as a partially occupied water molecule.
There is a lot of disorder and it is a relatively high symmetry space group.
The long axis of the diphenyl dicarboxylate sits on special position 4e with symmetry mm2 (two mirror planes and a 2 fold axis)
The carboxyl carbon (C17), the first carbon of the phenyl group (C18) and the carbon (C21) that links it to the symmetry
related phenyl of the biphenyl-4,4-dicarboxylate still sit on the mirror plane but the other carbons that make up the ring (C19 and C20) 
lie just off the mirror plane so were modeled over two positions either side of the mirror plane. Their occupancies were originally linked 
to a free variable but fixed at 50:50 for the final stages of the refinement.
The 4-styrylpyridine N-oxide also sits on special position 4e with symmetry mm2 (two mirror planes and a 2 fold axis).
Only the N-oxide oxygen (O1) still sits on the special position, the rest of the ligand lies just off the 2 fold axis and mirror planes.
The disorder was modeled by building the complete N-oxide ligand and refining behind a PART -1 instruction. Many DFIX and SIMU restraints
and AFIX 66 constraints were used to give these disordered components reasonable bonds lengths, angles and thermal parameters.
Additionally a small amount of electron density was modeled as a partially occupied water sitting on special position  8i on a mirror plane. 
It should have been refined at 0.5 occupancy to reflect its location on the special position but was refined at 0.125 occupancy 
(to reflect the amount of electron density).  No hydrogens were located for this solvent.

1. Fixed Uiso
 At 1.2 times of:
  All C(H) groups
2. Restrained distances
 C5-C8 = C9-C10
 1.4 with sigma of 0.0004
 C8-C9
 1.3 with sigma of 0.0004
3. Uiso/Uaniso restraints and constraints
N2 \\sim C3 \\sim C4 \\sim C5 \\sim C6 \\sim C7 \\sim C8 \\sim C9: within 1.7A
with sigma of 0.002 and sigma for terminal atoms of 0.004
C10 \\sim C11 \\sim C12 \\sim C13 \\sim C14 \\sim C15: within 1.7A with sigma
of 0.001 and sigma for terminal atoms of 0.002
C18 \\sim C19A \\sim C20A \\sim C21 \\sim C19 \\sim C21: within 1.7A with sigma
of 0.004 and sigma for terminal atoms of 0.008
Uanis(C10) \\sim Ueq, Uanis(C11) \\sim Ueq, Uanis(C12) \\sim Ueq, Uanis(C13)
\\sim Ueq, Uanis(C14) \\sim Ueq, Uanis(C15) \\sim Ueq: with sigma of 0.01 and
sigma for terminal atoms of 0.02
4. Others
 Fixed Sof: N2(0.25) C3(0.25) H3(0.25) C4(0.25) H4(0.25) C5(0.25) C6(0.25)
 H6(0.25) C7(0.25) H7(0.25) C8(0.25) H8(0.25) C9(0.25) H9(0.25) C10(0.25)
 C11(0.25) H11(0.25) C12(0.25) H12(0.25) C13(0.25) H13(0.25) C14(0.25)
 H14(0.25) C15(0.25) H15(0.25) C19(0.5) H19(0.5) C20(0.5) H20(0.5) C19A(0.5)
 H19A(0.5) C20A(0.5) H20A(0.5) O100(0.125)
5.a Aromatic/amide H refined with riding coordinates:
 C3(H3), C4(H4), C6(H6), C7(H7), C8(H8), C9(H9), C11(H11), C12(H12), C13(H13),
 C14(H14), C15(H15), C19(H19), C20(H20), C19A(H19A), C20A(H20A)
5.b Fitted hexagon refined as free rotating group:
 N2(C3,C4,C5,C6,C7), C10(C11,C12,C13,C14,C15)
;
_olex2_submission_special_instructions 'No special instructions were received'

loop_
_space_group_symop_operation_xyz
'x, y, z'
'-x, -y+1/2, z'
'-x, y+1/2, -z'
'x, -y, -z'
'x+1/2, y+1/2, z+1/2'
'-x+1/2, -y+1, z+1/2'
'-x+1/2, y+1, -z+1/2'
'x+1/2, -y+1/2, -z+1/2'
'-x, -y, -z'
'x, y-1/2, -z'
'x, -y-1/2, z'
'-x, y, z'
'-x+1/2, -y+1/2, -z+1/2'
'x+1/2, y, -z+1/2'
'x+1/2, -y, z+1/2'
'-x+1/2, y+1/2, z+1/2'

loop_
_atom_site_label
_atom_site_type_symbol
_atom_site_fract_x
_atom_site_fract_y
_atom_site_fract_z
_atom_site_U_iso_or_equiv
_atom_site_adp_type
_atom_site_occupancy
_atom_site_site_symmetry_order
_atom_site_calc_flag
_atom_site_refinement_flags_posn
_atom_site_refinement_flags_adp
_atom_site_refinement_flags_occupancy
_atom_site_disorder_assembly
_atom_site_disorder_group
Co1 Co 0.500000 0.500000 1.000000 0.0255(3) Uani 1 4 d S T P A .
O1 O 0.500000 0.750000 0.93692(18) 0.0381(7) Uani 1 4 d S T P . .
N2 N 0.5014(5) 0.747(3) 0.85732(16) 0.0506(11) Uani 0.25 1 d . U . A -1
C3 C 0.4576(4) 0.719(2) 0.8080(4) 0.0537(14) Uani 0.25 1 d G U . A -1
H3 H 0.424227 0.699568 0.830389 0.064 Uiso 0.25 1 calc R . . A -1
C4 C 0.4638(2) 0.7185(18) 0.7252(4) 0.0567(14) Uani 0.25 1 d G U . A -1
H4 H 0.434513 0.699300 0.692189 0.068 Uiso 0.25 1 calc R . . A -1
C5 C 0.5137(2) 0.747(2) 0.69172(16) 0.0600(13) Uani 0.25 1 d DG U . A -1
C6 C 0.5575(3) 0.7756(18) 0.7410(4) 0.0566(14) Uani 0.25 1 d G U . A -1
H6 H 0.590855 0.794713 0.718642 0.068 Uiso 0.25 1 calc R . . A -1
C7 C 0.5513(4) 0.776(2) 0.8238(3) 0.0526(13) Uani 0.25 1 d G U . A -1
H7 H 0.580570 0.794982 0.856842 0.063 Uiso 0.25 1 calc R . . A -1
C8 C 0.5172(3) 0.737(3) 0.60805(16) 0.0657(16) Uani 0.25 1 d D U . A -1
H8 H 0.551156 0.706390 0.590419 0.079 Uiso 0.25 1 calc R . . A -1
C9 C 0.4840(4) 0.762(4) 0.5494(2) 0.0682(18) Uani 0.25 1 d D U . A -1
H9 H 0.450132 0.791594 0.567770 0.082 Uiso 0.25 1 calc R . . A -1
C10 C 0.4860(4) 0.755(4) 0.4656(2) 0.0822(19) Uani 0.25 1 d D U . A -1
C11 C 0.4384(3) 0.781(3) 0.4250(4) 0.0826(19) Uani 0.25 1 d G U . A -1
H11 H 0.407115 0.799758 0.453656 0.099 Uiso 0.25 1 calc R . . A -1
C12 C 0.4374(3) 0.780(3) 0.3417(4) 0.0827(19) Uani 0.25 1 d G U . A -1
H12 H 0.405540 0.797410 0.314611 0.099 Uiso 0.25 1 calc R . . A -1
C13 C 0.4842(3) 0.752(4) 0.2989(2) 0.0826(19) Uani 0.25 1 d G U . A -1
H13 H 0.483523 0.751002 0.243199 0.099 Uiso 0.25 1 calc R . . A -1
C14 C 0.5318(3) 0.726(3) 0.3395(4) 0.0827(19) Uani 0.25 1 d G U . A -1
H14 H 0.563080 0.706940 0.310832 0.099 Uiso 0.25 1 calc R . . A -1
C15 C 0.5328(3) 0.727(3) 0.4228(4) 0.0826(19) Uani 0.25 1 d G U . A -1
H15 H 0.564655 0.709288 0.449877 0.099 Uiso 0.25 1 calc R . . A -1
O16 O 0.44068(8) 0.4045(3) 0.92467(13) 0.0606(6) Uani 1 1 d . . . . .
C17 C 0.42189(13) 0.250000 0.9085(2) 0.0388(8) Uani 1 2 d S T P A .
C18 C 0.37000(16) 0.250000 0.8620(3) 0.0515(9) Uani 1 2 d S TU P . .
C19 C 0.3387(3) 0.0911(11) 0.8587(5) 0.0594(13) Uani 0.5 1 d . U . A 1
H19 H 0.349506 -0.015593 0.885890 0.071 Uiso 0.5 1 calc R . . A 1
C20 C 0.2915(3) 0.0877(12) 0.8154(5) 0.070(2) Uani 0.5 1 d . . . A 1
H20 H 0.270770 -0.019775 0.813959 0.084 Uiso 0.5 1 calc R . . A 1
C19A C 0.3535(3) 0.0930(11) 0.8209(5) 0.0626(13) Uani 0.5 1 d . U . A 2
H19A H 0.373763 -0.015435 0.822249 0.075 Uiso 0.5 1 calc R . . A 2
C20A C 0.3066(3) 0.0981(13) 0.7776(5) 0.0655(14) Uani 0.5 1 d . U . A 2
H20A H 0.296271 -0.008543 0.749925 0.079 Uiso 0.5 1 calc R . . A 2
C21 C 0.27528(17) 0.250000 0.7737(3) 0.0636(12) Uani 1 2 d S TU P . .
O100 O 0.6743(19) 0.750000 0.619(3) 0.226(17) Uiso 0.25 2 d S T P . .

loop_
_atom_site_aniso_label
_atom_site_aniso_U_11
_atom_site_aniso_U_22
_atom_site_aniso_U_33
_atom_site_aniso_U_23
_atom_site_aniso_U_13
_atom_site_aniso_U_12
Co1 0.0165(4) 0.0362(4) 0.0237(4) -0.0012(2) 0.000 0.000
O1 0.050(2) 0.0402(17) 0.0245(14) 0.000 0.000 0.000
N2 0.077(3) 0.050(2) 0.0254(15) 0.001(3) 0.004(2) 0.020(3)
C3 0.079(3) 0.053(3) 0.029(2) 0.002(3) 0.002(2) 0.020(3)
C4 0.082(3) 0.056(3) 0.032(2) 0.001(3) 0.002(2) 0.020(3)
C5 0.085(3) 0.059(3) 0.0355(19) -0.001(3) 0.0014(18) 0.020(3)
C6 0.083(3) 0.056(3) 0.030(2) -0.001(3) 0.003(2) 0.020(3)
C7 0.080(3) 0.052(3) 0.026(2) 0.000(3) 0.006(2) 0.020(3)
C8 0.091(4) 0.064(3) 0.042(2) -0.002(3) 0.003(2) 0.020(4)
C9 0.094(4) 0.066(4) 0.044(2) -0.003(4) 0.002(2) 0.020(4)
C10 0.107(4) 0.078(3) 0.062(2) 0.004(3) -0.011(2) -0.001(4)
C11 0.107(4) 0.078(3) 0.063(2) 0.004(3) -0.010(2) -0.001(4)
C12 0.107(4) 0.078(3) 0.063(2) 0.004(3) -0.010(2) -0.001(4)
C13 0.107(4) 0.078(3) 0.062(2) 0.004(3) -0.010(2) -0.001(4)
C14 0.107(4) 0.078(3) 0.063(2) 0.004(3) -0.010(2) -0.001(4)
C15 0.107(4) 0.078(3) 0.063(2) 0.004(3) -0.010(2) -0.001(4)
O16 0.0510(12) 0.0498(12) 0.0810(15) 0.0072(10) -0.0436(11) -0.0078(9)
C17 0.0279(16) 0.050(2) 0.0386(16) 0.000 -0.0137(13) 0.000
C18 0.0372(18) 0.0530(19) 0.064(2) 0.000 -0.0288(16) 0.000
C19 0.044(2) 0.058(2) 0.076(3) 0.005(2) -0.032(2) 0.000(2)
C20 0.047(4) 0.068(5) 0.095(6) 0.029(5) -0.038(4) -0.024(4)
C19A 0.048(3) 0.059(2) 0.080(3) -0.006(2) -0.035(2) 0.006(2)
C20A 0.051(3) 0.062(2) 0.084(3) -0.005(2) -0.039(2) 0.000(2)
C21 0.046(2) 0.064(2) 0.081(3) 0.000 -0.040(2) 0.000

loop_
_atom_type_symbol
_atom_type_description
_atom_type_scat_dispersion_real
_atom_type_scat_dispersion_imag
_atom_type_scat_source
C C 0.0181 0.0091 'International Tables Vol C Tables 4.2.6.8 and 6.1.1.4'
H H 0.0000 0.0000 'International Tables Vol C Tables 4.2.6.8 and 6.1.1.4'
Co Co -2.3653 3.6143 'International Tables Vol C Tables 4.2.6.8 and 6.1.1.4'
N N 0.0311 0.0180 'International Tables Vol C Tables 4.2.6.8 and 6.1.1.4'
O O 0.0492 0.0322 'International Tables Vol C Tables 4.2.6.8 and 6.1.1.4'

loop_
_geom_angle_atom_site_label_1
_geom_angle_atom_site_label_2
_geom_angle_atom_site_label_3
_geom_angle
_geom_angle_site_symmetry_1
_geom_angle_site_symmetry_3
O1 Co1 O1 180.0 . 9_667
O16 Co1 O1 88.72(8) 4_567 9_667
O16 Co1 O1 88.72(8) 9_667 9_667
O16 Co1 O1 91.28(8) 12_655 9_667
O16 Co1 O1 91.28(8) . 9_667
O16 Co1 O1 91.28(8) 9_667 .
O16 Co1 O1 88.72(8) . .
O16 Co1 O1 88.72(8) 12_655 .
O16 Co1 O1 91.28(8) 4_567 .
O16 Co1 O16 180.0 9_667 .
O16 Co1 O16 92.43(14) 9_667 4_567
O16 Co1 O16 87.57(14) 4_567 .
O16 Co1 O16 87.57(14) 9_667 12_655
O16 Co1 O16 92.43(14) 12_655 .
O16 Co1 O16 180.0 12_655 4_567
Co1 O1 Co1 119.14(14) 2_665 .
N2 O1 Co1 119.6(10) . .
N2 O1 Co1 121.3(10) . 2_665
O1 N2 C3 125.0(8) . .
O1 N2 C7 115.0(8) . .
C3 N2 C7 120.0 . .
N2 C3 H3 120.0 . .
N2 C3 C4 120.0 . .
C4 C3 H3 120.0 . .
C3 C4 H4 120.0 . .
C5 C4 C3 120.0 . .
C5 C4 H4 120.0 . .
C4 C5 C6 120.0 . .
C4 C5 C8 116.8(7) . .
C6 C5 C8 123.2(6) . .
C5 C6 H6 120.0 . .
C7 C6 C5 120.0 . .
C7 C6 H6 120.0 . .
N2 C7 H7 120.0 . .
C6 C7 N2 120.0 . .
C6 C7 H7 120.0 . .
C5 C8 H8 112.7 . .
C9 C8 C5 134.7(6) . .
C9 C8 H8 112.7 . .
C8 C9 H9 111.8 . .
C8 C9 C10 136.3(6) . .
C10 C9 H9 111.8 . .
C11 C10 C9 116.7(6) . .
C11 C10 C15 120.0 . .
C15 C10 C9 123.3(6) . .
C10 C11 H11 120.0 . .
C12 C11 C10 120.0 . .
C12 C11 H11 120.0 . .
C11 C12 H12 120.0 . .
C11 C12 C13 120.0 . .
C13 C12 H12 120.0 . .
C12 C13 H13 120.0 . .
C12 C13 C14 120.0 . .
C14 C13 H13 120.0 . .
C13 C14 H14 120.0 . .
C15 C14 C13 120.0 . .
C15 C14 H14 120.0 . .
C10 C15 H15 120.0 . .
C14 C15 C10 120.0 . .
C14 C15 H15 120.0 . .
C17 O16 Co1 134.95(18) . .
O16 C17 O16 127.6(3) . 11_565
O16 C17 C18 116.18(15) . .
O16 C17 C18 116.18(15) 11_565 .
C19 C18 C17 120.6(3) 11_565 .
C19 C18 C17 120.6(3) . .
C19 C18 C19 110.5(7) 11_565 .
C19A C18 C17 120.8(3) 11_565 .
C19A C18 C17 120.8(3) . .
C18 C19 H19 119.3 . .
C18 C19 C20 121.4(6) . .
C20 C19 H19 119.3 . .
C19 C20 H20 120.4 . .
C19 C20 C21 119.1(6) . .
C21 C20 H20 120.4 . .
C18 C19A H19A 120.2 . .
C18 C19A C20A 119.6(7) . .
C20A C19A H19A 120.2 . .
C19A C20A H20A 118.5 . .
C21 C20A C19A 123.1(7) . .
C21 C20A H20A 118.5 . .
C20 C21 C20 110.6(7) . 11_565
C20 C21 C21 120.3(3) 11_565 13_556
C20 C21 C21 120.3(4) . 13_556
C20A C21 C20A 108.0(8) 11_565 .
C20A C21 C21 121.5(4) 11_565 13_556
C20A C21 C21 121.5(4) . 13_556

loop_
_geom_bond_atom_site_label_1
_geom_bond_atom_site_label_2
_geom_bond_distance
_geom_bond_site_symmetry_2
Co1 O1 2.0776(15) .
Co1 O1 2.0776(15) 9_667
Co1 O16 2.0680(17) 12_655
Co1 O16 2.0680(17) 9_667
Co1 O16 2.0680(17) 4_567
Co1 O16 2.0680(17) .
O1 N2 1.329(4) .
N2 C3 1.3900 .
N2 C7 1.3900 .
C3 H3 0.9300 .
C3 C4 1.3900 .
C4 H4 0.9300 .
C4 C5 1.3900 .
C5 C6 1.3900 .
C5 C8 1.4002 .
C6 H6 0.9300 .
C6 C7 1.3900 .
C7 H7 0.9300 .
C8 H8 0.9300 .
C8 C9 1.3001(4) .
C9 H9 0.9300 .
C9 C10 1.4001 .
C10 C11 1.3900 .
C10 C15 1.3900 .
C11 H11 0.9300 .
C11 C12 1.3900 .
C12 H12 0.9300 .
C12 C13 1.3900 .
C13 H13 0.9300 .
C13 C14 1.3900 .
C14 H14 0.9300 .
C14 C15 1.3900 .
C15 H15 0.9300 .
O16 C17 1.234(2) .
C17 C18 1.519(4) .
C18 C19 1.386(8) 11_565
C18 C19 1.386(8) .
C18 C19A 1.382(8) 11_565
C18 C19A 1.382(8) .
C19 H19 0.9300 .
C19 C20 1.391(8) .
C20 H20 0.9300 .
C20 C21 1.415(8) .
C19A H19A 0.9300 .
C19A C20A 1.383(9) .
C20A H20A 0.9300 .
C20A C21 1.346(9) .
C21 C21 1.499(7) 13_556

loop_
_geom_torsion_atom_site_label_1
_geom_torsion_atom_site_label_2
_geom_torsion_atom_site_label_3
_geom_torsion_atom_site_label_4
_geom_torsion
_geom_torsion_site_symmetry_1
_geom_torsion_site_symmetry_4
Co1 O1 N2 C3 -100.7(11) 2_665 .
Co1 O1 N2 C3 81.1(12) . .
Co1 O1 N2 C7 -98.9(8) . .
Co1 O1 N2 C7 79.4(10) 2_665 .
Co1 O16 C17 O16 -14.0(7) . 11_565
Co1 O16 C17 C18 167.2(3) . .
O1 N2 C3 C4 -180(2) . .
O1 N2 C7 C6 179.9(18) . .
N2 C3 C4 C5 0.0 . .
C3 N2 C7 C6 0.0 . .
C3 C4 C5 C6 0.0 . .
C3 C4 C5 C8 177.5(18) . .
C4 C5 C6 C7 0.0 . .
C4 C5 C8 C9 25(4) . .
C5 C6 C7 N2 0.0 . .
C5 C8 C9 C10 179(3) . .
C6 C5 C8 C9 -158(3) . .
C7 N2 C3 C4 0.0 . .
C8 C5 C6 C7 -177.3(19) . .
C8 C9 C10 C11 176(3) . .
C8 C9 C10 C15 -5(5) . .
C9 C10 C11 C12 179(3) . .
C9 C10 C15 C14 -179(3) . .
C10 C11 C12 C13 0.0 . .
C11 C10 C15 C14 0.0 . .
C11 C12 C13 C14 0.0 . .
C12 C13 C14 C15 0.0 . .
C13 C14 C15 C10 0.0 . .
C15 C10 C11 C12 0.0 . .
O16 C17 C18 C19 -17.8(7) . 11_565
O16 C17 C18 C19 17.8(7) 11_565 .
O16 C17 C18 C19 163.2(5) 11_565 11_565
O16 C17 C18 C19 -163.2(5) . .
O16 C17 C18 C19A 160.9(5) . .
O16 C17 C18 C19A 18.0(7) . 11_565
O16 C17 C18 C19A -160.9(5) 11_565 11_565
O16 C17 C18 C19A -18.0(7) 11_565 .
C17 C18 C19 C20 -179.1(7) . .
C17 C18 C19A C20A -178.7(7) . .
C18 C19 C20 C21 0.3(14) . .
C18 C19A C20A C21 -0.6(15) . .
C19 C18 C19 C20 32.3(13) 11_565 .
C19 C20 C21 C20 -33.0(14) . 11_565
C19 C20 C21 C21 179.6(8) . 13_556
C19A C18 C19A C20A -31.9(13) 11_565 .
C19A C20A C21 C20A 32.5(15) . 11_565
C19A C20A C21 C21 -180.0(8) . 13_556
